data_2241141
loop_
_publ_author_name
'Haroon, Muhammad'
'Akhtar, Tashfeen'
'Tahir, Muhammad Nawaz'

_publ_section_title
;
 Crystal structure of
 (<i>E</i>)-2-(4-chlorobenzylidene)-3,4-dihydronaphthalen-1(2<i>H</i>)-one:
 a second monoclinic polymorph
;
_journal_coeditor_code SU5197
_journal_issue 10
_journal_name_full 'Acta Crystallographica Section E'
_journal_page_first o741
_journal_page_last o742
_journal_paper_doi 10.1107/S2056989015016151
_journal_volume 71
_journal_year 2015
_chemical_formula_iupac 'C17 H13 Cl O'
_chemical_formula_moiety 'C17 H13 Cl O'
_chemical_formula_sum 'C17 H13 Cl O'
_chemical_formula_weight 268.72
_chemical_name_systematic
;
2-(4-Chlorobenzylidene)-3,4-dihydronaphthalen-1(2<i>H</i>)-one
;
_space_group_crystal_system monoclinic
_space_group_IT_number 14
_space_group_name_Hall '-P 2ybc'
_space_group_name_H-M_alt 'P 1 21/c 1'
_symmetry_space_group_name_Hall '-P 2ybc'
_symmetry_space_group_name_H-M 'P 1 21/c 1'
_atom_sites_solution_hydrogens geom
_atom_sites_solution_primary direct
_atom_sites_solution_secondary difmap
_audit_creation_method SHELXL-2014/7
_cell_angle_alpha 90
_cell_angle_beta 93.968(3)
_cell_angle_gamma 90
_cell_formula_units_Z 4
_cell_length_a 13.3791(8)
_cell_length_b 14.9352(10)
_cell_length_c 6.7849(3)
_cell_measurement_reflns_used 1901
_cell_measurement_temperature 296(2)
_cell_measurement_theta_max 27.000
_cell_measurement_theta_min 2.728
_cell_volume 1352.51(14)
_computing_cell_refinement
;
SAINT (Bruker, 2007)
;
_computing_data_collection
;
APEX2 (Bruker, 2007)
;
_computing_data_reduction
;
SAINT (Bruker, 2007)
;
_computing_molecular_graphics
;
ORTEP-3 for Windows (Farrugia, 2012) and PLATON (Spek, 2009)
;
_computing_publication_material
;
WinGX (Farrugia, 2012) and PLATON (Spek, 2009)
;
_computing_structure_refinement
;
SHELXL2014  (Sheldrick, 2015)
;
_computing_structure_solution
;
SHELXS97 (Sheldrick, 2008)
;
_diffrn_ambient_temperature 296(2)
_diffrn_detector_area_resol_mean 7.70
_diffrn_measured_fraction_theta_full 0.999
_diffrn_measured_fraction_theta_max 0.999
_diffrn_measurement_device_type 'Bruker Kappa APEXII CCD'
_diffrn_measurement_method \w
_diffrn_radiation_monochromator graphite
_diffrn_radiation_source 'fine-focus sealed tube'
_diffrn_radiation_type MoK\a
_diffrn_radiation_wavelength 0.71073
_diffrn_reflns_av_R_equivalents 0.0289
_diffrn_reflns_limit_h_max 17
_diffrn_reflns_limit_h_min -17
_diffrn_reflns_limit_k_max 18
_diffrn_reflns_limit_k_min -19
_diffrn_reflns_limit_l_max 8
_diffrn_reflns_limit_l_min -8
_diffrn_reflns_number 11640
_diffrn_reflns_theta_full 27.000
_diffrn_reflns_theta_max 27.000
_diffrn_reflns_theta_min 2.728
_diffrn_standards_number 0
_exptl_absorpt_coefficient_mu 0.270
_exptl_absorpt_correction_T_max 0.930
_exptl_absorpt_correction_T_min 0.906
_exptl_absorpt_correction_type multi-scan
_exptl_absorpt_process_details
;
(SADABS; Bruker, 2007)
;
_exptl_crystal_colour 'light orange'
_exptl_crystal_density_diffrn 1.320
_exptl_crystal_density_method 'not measured'
_exptl_crystal_description prism
_exptl_crystal_F_000 560
_exptl_crystal_size_max 0.38
_exptl_crystal_size_mid 0.30
_exptl_crystal_size_min 0.26
_refine_diff_density_max 0.368
_refine_diff_density_min -0.185
_refine_ls_goodness_of_fit_ref 1.045
_refine_ls_hydrogen_treatment constr
_refine_ls_matrix_type full
_refine_ls_number_parameters 172
_refine_ls_number_reflns 2954
_refine_ls_number_restraints 0
_refine_ls_restrained_S_all 1.045
_refine_ls_R_factor_all 0.0827
_refine_ls_R_factor_gt 0.0505
_refine_ls_shift/su_max 0.000
_refine_ls_shift/su_mean 0.000
_refine_ls_structure_factor_coef Fsqd
_refine_ls_weighting_details 'w=1/[\s^2^(Fo^2^)+(0.0931P)^2^+0.1261P] where P=(Fo^2^+2Fc^2^)/3'
_refine_ls_weighting_scheme calc
_refine_ls_wR_factor_gt 0.1467
_refine_ls_wR_factor_ref 0.1700
_reflns_number_gt 1901
_reflns_number_total 2954
_reflns_threshold_expression I>2\s(I)
_cod_data_source_file su5197sup1.cif
_cod_data_source_block I
_cod_database_code 2241141
_shelx_space_group_comment
;
The symmetry employed for this shelxl refinement is uniquely defined
by the following loop, which should always be used as a source of
symmetry information in preference to the above space-group names.
They are only intended as comments.
;

loop_
_space_group_symop_operation_xyz
'x, y, z'
'-x, y+1/2, -z+1/2'
'-x, -y, -z'
'x, -y-1/2, z-1/2'

loop_
_atom_site_type_symbol
_atom_site_label
_atom_site_fract_x
_atom_site_fract_y
_atom_site_fract_z
_atom_site_U_iso_or_equiv
_atom_site_adp_type
_atom_site_calc_flag
_atom_site_occupancy
Cl Cl1 -0.45111(6) 0.12595(6) 0.64763(13) 0.1115(4) Uani d 1
O O1 0.01032(15) 0.14379(12) -0.1910(2) 0.0905(6) Uani d 1
C C1 0.04921(18) 0.13078(12) -0.0242(3) 0.0592(5) Uani d 1
C C2 0.15886(18) 0.13063(12) 0.0132(3) 0.0594(5) Uani d 1
C C3 0.2190(2) 0.16509(15) -0.1286(4) 0.0758(7) Uani d 1
H H3 0.1893 0.1867 -0.2471 0.091 Uiso calc 1
C C4 0.3206(2) 0.16757(17) -0.0960(5) 0.0903(8) Uani d 1
H H4 0.3597 0.1910 -0.1918 0.108 Uiso calc 1
C C5 0.3657(2) 0.13533(18) 0.0791(5) 0.0947(9) Uani d 1
H H5 0.4350 0.1373 0.1021 0.114 Uiso calc 1
C C6 0.3064(2) 0.09969(16) 0.2216(4) 0.0767(7) Uani d 1
H H6 0.3369 0.0774 0.3389 0.092 Uiso calc 1
C C7 0.20322(18) 0.09703(13) 0.1913(3) 0.0597(5) Uani d 1
C C8 0.13788(16) 0.05948(14) 0.3412(3) 0.0638(6) Uani d 1
H H8A 0.1739 0.0605 0.4703 0.077 Uiso calc 1
H H8B 0.1220 -0.0024 0.3086 0.077 Uiso calc 1
C C9 0.04115(17) 0.11253(13) 0.3489(3) 0.0588(5) Uani d 1
H H9A -0.0018 0.0835 0.4390 0.071 Uiso calc 1
H H9B 0.0564 0.1721 0.3992 0.071 Uiso calc 1
C C10 -0.01328(17) 0.11966(12) 0.1487(3) 0.0550(5) Uani d 1
C C11 -0.11281(18) 0.11818(12) 0.1126(3) 0.0599(6) Uani d 1
H H11 -0.1350 0.1175 -0.0203 0.072 Uiso calc 1
C C12 -0.19169(17) 0.11744(12) 0.2505(3) 0.0572(5) Uani d 1
C C13 -0.28306(18) 0.07683(15) 0.1952(3) 0.0736(6) Uani d 1
H H13 -0.2913 0.0487 0.0729 0.088 Uiso calc 1
C C14 -0.36166(18) 0.07709(18) 0.3162(4) 0.0859(8) Uani d 1
H H14 -0.4212 0.0477 0.2782 0.103 Uiso calc 1
C C15 -0.3506(2) 0.12143(16) 0.4938(4) 0.0779(7) Uani d 1
C C16 -0.26219(17) 0.16368(14) 0.5526(3) 0.0689(6) Uani d 1
H H16 -0.2559 0.1942 0.6723 0.083 Uiso calc 1
C C17 -0.18321(17) 0.16064(13) 0.4338(3) 0.0614(5) Uani d 1
H H17 -0.1229 0.1878 0.4760 0.074 Uiso calc 1

loop_
_atom_site_aniso_label
_atom_site_aniso_U_11
_atom_site_aniso_U_22
_atom_site_aniso_U_33
_atom_site_aniso_U_12
_atom_site_aniso_U_13
_atom_site_aniso_U_23
Cl1 0.0757(5) 0.1284(7) 0.1334(8) 0.0051(4) 0.0296(5) -0.0236(5)
O1 0.1112(14) 0.1190(15) 0.0393(8) -0.0036(11) -0.0092(8) 0.0101(8)
C1 0.0875(16) 0.0509(11) 0.0383(10) -0.0005(10) -0.0030(9) 0.0017(8)
C2 0.0872(15) 0.0442(10) 0.0469(10) 0.0026(9) 0.0066(10) 0.0004(8)
C3 0.103(2) 0.0587(13) 0.0674(14) 0.0112(12) 0.0194(13) 0.0091(10)
C4 0.103(2) 0.0666(15) 0.105(2) 0.0074(14) 0.0359(16) 0.0120(14)
C5 0.0834(19) 0.0756(17) 0.126(3) 0.0051(14) 0.0139(18) -0.0056(16)
C6 0.0839(18) 0.0650(14) 0.0801(16) 0.0072(12) -0.0013(13) -0.0022(12)
C7 0.0798(15) 0.0456(10) 0.0529(11) 0.0036(9) -0.0008(10) -0.0052(8)
C8 0.0849(15) 0.0601(12) 0.0446(10) 0.0039(10) -0.0093(9) 0.0068(9)
C9 0.0785(14) 0.0581(11) 0.0387(9) -0.0024(10) -0.0037(9) 0.0037(8)
C10 0.0790(15) 0.0441(10) 0.0404(10) -0.0013(9) -0.0070(9) 0.0016(7)
C11 0.0843(16) 0.0474(11) 0.0453(10) 0.0016(9) -0.0137(10) -0.0023(8)
C12 0.0691(13) 0.0440(10) 0.0563(11) 0.0052(8) -0.0109(9) -0.0017(8)
C13 0.0747(15) 0.0690(14) 0.0740(14) 0.0063(12) -0.0172(12) -0.0173(11)
C14 0.0631(15) 0.0827(17) 0.109(2) 0.0007(12) -0.0133(14) -0.0218(15)
C15 0.0698(16) 0.0701(15) 0.0940(18) 0.0099(11) 0.0064(13) -0.0040(13)
C16 0.0787(16) 0.0575(12) 0.0696(13) 0.0069(11) -0.0009(11) -0.0084(10)
C17 0.0744(14) 0.0477(11) 0.0607(12) -0.0011(9) -0.0068(10) -0.0051(9)

loop_
_atom_type_symbol
_atom_type_description
_atom_type_scat_dispersion_real
_atom_type_scat_dispersion_imag
_atom_type_scat_source
C C 0.0033 0.0016 'International Tables Vol C Tables 4.2.6.8 and 6.1.1.4'
H H 0.0000 0.0000 'International Tables Vol C Tables 4.2.6.8 and 6.1.1.4'
O O 0.0106 0.0060 'International Tables Vol C Tables 4.2.6.8 and 6.1.1.4'
Cl Cl 0.1484 0.1585 'International Tables Vol C Tables 4.2.6.8 and 6.1.1.4'

loop_
_geom_angle_atom_site_label_1
_geom_angle_atom_site_label_2
_geom_angle_atom_site_label_3
_geom_angle
O1 C1 C2 120.87(19)
O1 C1 C10 121.1(2)
C2 C1 C10 117.97(16)
C3 C2 C7 119.8(2)
C3 C2 C1 119.8(2)
C7 C2 C1 120.46(18)
C4 C3 C2 121.0(2)
C4 C3 H3 119.5
C2 C3 H3 119.5
C3 C4 C5 120.1(3)
C3 C4 H4 120.0
C5 C4 H4 120.0
C4 C5 C6 119.5(3)
C4 C5 H5 120.2
C6 C5 H5 120.2
C7 C6 C5 121.1(2)
C7 C6 H6 119.4
C5 C6 H6 119.4
C6 C7 C2 118.5(2)
C6 C7 C8 122.29(19)
C2 C7 C8 119.2(2)
C7 C8 C9 111.51(16)
C7 C8 H8A 109.3
C9 C8 H8A 109.3
C7 C8 H8B 109.3
C9 C8 H8B 109.3
H8A C8 H8B 108.0
C10 C9 C8 111.52(17)
C10 C9 H9A 109.3
C8 C9 H9A 109.3
C10 C9 H9B 109.3
C8 C9 H9B 109.3
H9A C9 H9B 108.0
C11 C10 C1 117.49(17)
C11 C10 C9 125.41(19)
C1 C10 C9 117.09(19)
C10 C11 C12 129.69(18)
C10 C11 H11 115.2
C12 C11 H11 115.2
C13 C12 C17 117.1(2)
C13 C12 C11 119.44(18)
C17 C12 C11 123.31(19)
C14 C13 C12 122.0(2)
C14 C13 H13 119.0
C12 C13 H13 119.0
C15 C14 C13 119.0(2)
C15 C14 H14 120.5
C13 C14 H14 120.5
C14 C15 C16 120.9(2)
C14 C15 Cl1 119.9(2)
C16 C15 Cl1 119.2(2)
C17 C16 C15 119.8(2)
C17 C16 H16 120.1
C15 C16 H16 120.1
C16 C17 C12 121.2(2)
C16 C17 H17 119.4
C12 C17 H17 119.4

loop_
_geom_bond_atom_site_label_1
_geom_bond_atom_site_label_2
_geom_bond_distance
Cl1 C15 1.759(3)
O1 C1 1.227(2)
C1 C2 1.471(3)
C1 C10 1.496(3)
C2 C3 1.394(3)
C2 C7 1.402(3)
C3 C4 1.363(4)
C3 H3 0.9300
C4 C5 1.382(4)
C4 H4 0.9300
C5 C6 1.398(4)
C5 H5 0.9300
C6 C7 1.383(3)
C6 H6 0.9300
C7 C8 1.495(3)
C8 C9 1.521(3)
C8 H8A 0.9700
C8 H8B 0.9700
C9 C10 1.500(3)
C9 H9A 0.9700
C9 H9B 0.9700
C10 C11 1.337(3)
C11 C12 1.458(3)
C11 H11 0.9300
C12 C13 1.393(3)
C12 C17 1.399(3)
C13 C14 1.378(3)
C13 H13 0.9300
C14 C15 1.374(4)
C14 H14 0.9300
C15 C16 1.376(3)
C16 C17 1.373(3)
C16 H16 0.9300
C17 H17 0.9300

loop_
_geom_hbond_atom_site_label_D
_geom_hbond_atom_site_label_H
_geom_hbond_atom_site_label_A
_geom_hbond_site_symmetry_A
_geom_hbond_distance_DH
_geom_hbond_distance_HA
_geom_hbond_distance_DA
_geom_hbond_angle_DHA
C13 H13 Cg1 3_555 0.93 2.86 3.552(2) 132

loop_
_geom_torsion_atom_site_label_1
_geom_torsion_atom_site_label_2
_geom_torsion_atom_site_label_3
_geom_torsion_atom_site_label_4
_geom_torsion
O1 C1 C2 C3 14.6(3)
C10 C1 C2 C3 -162.05(18)
O1 C1 C2 C7 -166.10(19)
C10 C1 C2 C7 17.2(3)
C7 C2 C3 C4 -0.7(3)
C1 C2 C3 C4 178.6(2)
C2 C3 C4 C5 0.3(4)
C3 C4 C5 C6 0.4(4)
C4 C5 C6 C7 -0.7(4)
C5 C6 C7 C2 0.3(3)
C5 C6 C7 C8 -179.9(2)
C3 C2 C7 C6 0.4(3)
C1 C2 C7 C6 -178.84(19)
C3 C2 C7 C8 -179.42(18)
C1 C2 C7 C8 1.3(3)
C6 C7 C8 C9 142.9(2)
C2 C7 C8 C9 -37.3(3)
C7 C8 C9 C10 54.1(2)
O1 C1 C10 C11 4.6(3)
C2 C1 C10 C11 -178.76(17)
O1 C1 C10 C9 -174.51(19)
C2 C1 C10 C9 2.2(2)
C8 C9 C10 C11 143.7(2)
C8 C9 C10 C1 -37.3(2)
C1 C10 C11 C12 -173.08(18)
C9 C10 C11 C12 5.9(3)
C10 C11 C12 C13 -151.1(2)
C10 C11 C12 C17 33.0(3)
C17 C12 C13 C14 -1.3(3)
C11 C12 C13 C14 -177.4(2)
C12 C13 C14 C15 2.3(4)
C13 C14 C15 C16 -1.1(4)
C13 C14 C15 Cl1 177.9(2)
C14 C15 C16 C17 -0.9(4)
Cl1 C15 C16 C17 180.00(17)
C15 C16 C17 C12 1.9(3)
C13 C12 C17 C16 -0.8(3)
C11 C12 C17 C16 175.17(19)

_cod_database_fobs_code 2241141
